data_7049128
loop_
_publ_author_name
'Vijayakanth, Thangavel'
'Pandey, Richa'
'Kulkarni, Priyangi'
'Praveenkumar, Balu'
'Kabra, Dinesh'
'Boomishankar, Ramamoorthy'

_publ_section_title
;
 Hydrogen-bonded organo-amino phosphonium halides: dielectric,
 piezoelectric and possible ferroelectric properties.
;
_journal_issue 21
_journal_name_full 'Dalton transactions (Cambridge, England : 2003)'
_journal_page_first 7331
_journal_page_last 7336
_journal_paper_doi 10.1039/c8dt04498h
_journal_volume 48
_journal_year 2019
_chemical_formula_sum 'C18 H26 Cl N2 P'
_chemical_formula_weight 336.83
_space_group_crystal_system orthorhombic
_space_group_IT_number 33
_space_group_name_Hall 'P 2c -2n'
_space_group_name_H-M_alt 'P n a 21'
_symmetry_space_group_name_Hall 'P 2c -2n'
_symmetry_space_group_name_H-M 'P n a 21'
_atom_sites_solution_hydrogens geom
_audit_creation_method SHELXL-2014/7
_audit_update_record
;
2019-01-21 deposited with the CCDC.    2019-02-21 downloaded from the CCDC.
;
_cell_angle_alpha 90
_cell_angle_beta 90
_cell_angle_gamma 90
_cell_formula_units_Z 4
_cell_length_a 14.976(8)
_cell_length_b 13.602(6)
_cell_length_c 9.504(5)
_cell_measurement_reflns_used 8998
_cell_measurement_temperature 373(2)
_cell_measurement_theta_max 27.18
_cell_measurement_theta_min 2.61
_cell_volume 1936.0(17)
_computing_cell_refinement 'Bruker SAINT'
_computing_data_collection 'Bruker APEX2'
_computing_data_reduction 'Bruker SAINT'
_computing_molecular_graphics 'Bruker SHELXTL'
_computing_publication_material 'Bruker SHELXTL'
_computing_structure_refinement 'SHELXL-2014 (Sheldrick 2014)'
_computing_structure_solution 'SHELXS-97 (Sheldrick 2008)'
_diffrn_ambient_temperature 373(2)
_diffrn_measured_fraction_theta_full 0.999
_diffrn_measured_fraction_theta_max 1.000
_diffrn_measurement_device_type 'Bruker APEX-II CCD'
_diffrn_measurement_method 'Omega and phi scans'
_diffrn_radiation_type MoK\a
_diffrn_radiation_wavelength 0.71073
_diffrn_reflns_av_R_equivalents 0.0560
_diffrn_reflns_av_unetI/netI 0.0404
_diffrn_reflns_Laue_measured_fraction_full 0.999
_diffrn_reflns_Laue_measured_fraction_max 1.000
_diffrn_reflns_limit_h_max 19
_diffrn_reflns_limit_h_min -17
_diffrn_reflns_limit_k_max 17
_diffrn_reflns_limit_k_min -17
_diffrn_reflns_limit_l_max 12
_diffrn_reflns_limit_l_min -9
_diffrn_reflns_number 33986
_diffrn_reflns_point_group_measured_fraction_full 0.859
_diffrn_reflns_point_group_measured_fraction_max 0.836
_diffrn_reflns_theta_full 25.242
_diffrn_reflns_theta_max 27.874
_diffrn_reflns_theta_min 2.614
_diffrn_source 'fine-focus sealed tube'
_exptl_absorpt_coefficient_mu 0.279
_exptl_absorpt_correction_T_max 0.7455
_exptl_absorpt_correction_T_min 0.6680
_exptl_absorpt_correction_type multi-scan
_exptl_absorpt_process_details SADABS
_exptl_crystal_colour colorless
_exptl_crystal_density_diffrn 1.156
_exptl_crystal_density_method 'not measured'
_exptl_crystal_description block
_exptl_crystal_F_000 720
_exptl_crystal_size_max 0.15
_exptl_crystal_size_mid 0.13
_exptl_crystal_size_min 0.09
_refine_diff_density_max 0.354
_refine_diff_density_min -0.156
_refine_diff_density_rms 0.036
_refine_ls_abs_structure_details
;
 Flack x determined using 961 quotients [(I+)-(I-)]/[(I+)+(I-)]
 (Parsons, Flack and Wagner, Acta Cryst. B69 (2013) 249-259).
;
_refine_ls_abs_structure_Flack -0.17(6)
_refine_ls_extinction_method none
_refine_ls_goodness_of_fit_ref 1.021
_refine_ls_hydrogen_treatment constr
_refine_ls_matrix_type full
_refine_ls_number_parameters 175
_refine_ls_number_reflns 3856
_refine_ls_number_restraints 1
_refine_ls_restrained_S_all 1.021
_refine_ls_R_factor_all 0.0524
_refine_ls_R_factor_gt 0.0414
_refine_ls_shift/su_max 0.001
_refine_ls_shift/su_mean 0.000
_refine_ls_structure_factor_coef Fsqd
_refine_ls_weighting_details 'w=1/[\s^2^(Fo^2^)+(0.0668P)^2^+0.2341P] where P=(Fo^2^+2Fc^2^)/3'
_refine_ls_weighting_scheme calc
_refine_ls_wR_factor_gt 0.1092
_refine_ls_wR_factor_ref 0.1177
_reflns_Friedel_coverage 0.578
_reflns_Friedel_fraction_full 0.699
_reflns_Friedel_fraction_max 0.651
_reflns_number_gt 3267
_reflns_number_total 3856
_reflns_threshold_expression 'I > 2\s(I)'
_cod_data_source_file c8dt04498h2.cif
_cod_data_source_block TRI_a_a
_cod_depositor_comments 'Adding full bibliography for 7049122--7049129.cif.'
_cod_database_code 7049128
_shelx_shelxl_version_number 2014/7
_shelx_space_group_comment
;
The symmetry employed for this shelxl refinement is uniquely defined
by the following loop, which should always be used as a source of
symmetry information in preference to the above space-group names.
They are only intended as comments.
;

loop_
_space_group_symop_operation_xyz
'x, y, z'
'-x, -y, z+1/2'
'x+1/2, -y+1/2, z'
'-x+1/2, y+1/2, z+1/2'

loop_
_atom_site_label
_atom_site_type_symbol
_atom_site_fract_x
_atom_site_fract_y
_atom_site_fract_z
_atom_site_U_iso_or_equiv
_atom_site_adp_type
_atom_site_occupancy
_atom_site_site_symmetry_order
_atom_site_calc_flag
_atom_site_refinement_flags_posn
_atom_site_refinement_flags_adp
P1 P 0.76806(5) 0.47833(5) 0.48740(9) 0.04408(19) Uani 1 1 d . .
Cl1 Cl 0.83397(7) 0.24941(7) 0.76743(13) 0.0730(3) Uani 1 1 d . .
N1 N 0.78985(17) 0.58473(19) 0.4220(3) 0.0522(6) Uani 1 1 d . .
H1 H 0.7475 0.6268 0.4117 0.063 Uiso 1 1 calc R U
N2 N 0.81859(16) 0.46546(18) 0.6352(3) 0.0479(6) Uani 1 1 d . .
H2 H 0.8492 0.4129 0.6500 0.057 Uiso 1 1 calc R U
C1 C 0.8815(2) 0.6112(3) 0.3794(4) 0.0630(9) Uani 1 1 d . .
H1A H 0.9229 0.5630 0.4197 0.076 Uiso 1 1 calc R U
C2 C 0.8904(4) 0.6084(4) 0.2215(6) 0.0929(15) Uani 1 1 d . .
H2A H 0.9503 0.6257 0.1954 0.139 Uiso 1 1 calc R U
H2B H 0.8772 0.5433 0.1883 0.139 Uiso 1 1 calc R U
H2C H 0.8493 0.6542 0.1803 0.139 Uiso 1 1 calc R U
C3 C 0.9055(3) 0.7119(3) 0.4360(6) 0.0888(14) Uani 1 1 d . .
H3A H 0.9651 0.7284 0.4078 0.133 Uiso 1 1 calc R U
H3B H 0.8646 0.7598 0.3993 0.133 Uiso 1 1 calc R U
H3C H 0.9019 0.7112 0.5369 0.133 Uiso 1 1 calc R U
C4 C 0.8142(2) 0.5408(3) 0.7464(4) 0.0606(8) Uani 1 1 d . .
H4 H 0.8024 0.6044 0.7017 0.073 Uiso 1 1 calc R U
C5 C 0.9034(3) 0.5464(5) 0.8178(7) 0.119(2) Uani 1 1 d . .
H5A H 0.9014 0.5953 0.8906 0.178 Uiso 1 1 calc R U
H5B H 0.9176 0.4837 0.8584 0.178 Uiso 1 1 calc R U
H5C H 0.9483 0.5638 0.7502 0.178 Uiso 1 1 calc R U
C6 C 0.7413(4) 0.5213(5) 0.8511(6) 0.0986(17) Uani 1 1 d . .
H6A H 0.7412 0.5722 0.9211 0.148 Uiso 1 1 calc R U
H6B H 0.6847 0.5203 0.8037 0.148 Uiso 1 1 calc R U
H6C H 0.7514 0.4589 0.8955 0.148 Uiso 1 1 calc R U
C11 C 0.80757(16) 0.38191(17) 0.3780(2) 0.0541(7) Uani 1 1 d G .
C12 C 0.88340(17) 0.3270(2) 0.4087(3) 0.0726(10) Uani 1 1 d G .
H12 H 0.9113 0.3338 0.4957 0.087 Uiso 1 1 calc R U
C13 C 0.91759(19) 0.2620(2) 0.3096(4) 0.0978(17) Uani 1 1 d G .
H13 H 0.9683 0.2253 0.3302 0.117 Uiso 1 1 calc R U
C14 C 0.8760(3) 0.2519(2) 0.1797(3) 0.1008(18) Uani 1 1 d G .
H14 H 0.8988 0.2084 0.1134 0.121 Uiso 1 1 calc R U
C15 C 0.8001(3) 0.3068(3) 0.1489(3) 0.1083(18) Uani 1 1 d G .
H15 H 0.7723 0.3000 0.0620 0.130 Uiso 1 1 calc R U
C16 C 0.76594(18) 0.3718(2) 0.2481(3) 0.0932(15) Uani 1 1 d G .
H16 H 0.7152 0.4085 0.2275 0.112 Uiso 1 1 calc R U
C21 C 0.64989(10) 0.46648(15) 0.5022(3) 0.0497(7) Uani 1 1 d G .
C22 C 0.58841(13) 0.53107(15) 0.4434(3) 0.0646(10) Uani 1 1 d G .
H22 H 0.6080 0.5837 0.3890 0.078 Uiso 1 1 calc R U
C23 C 0.49757(12) 0.51705(17) 0.4658(4) 0.0824(14) Uani 1 1 d G .
H23 H 0.4564 0.5603 0.4264 0.099 Uiso 1 1 calc R U
C24 C 0.46822(10) 0.4385(2) 0.5470(4) 0.0770(11) Uani 1 1 d G .
H24 H 0.4074 0.4291 0.5620 0.092 Uiso 1 1 calc R U
C25 C 0.52970(14) 0.37387(19) 0.6058(3) 0.0748(11) Uani 1 1 d G .
H25 H 0.5101 0.3213 0.6602 0.090 Uiso 1 1 calc R U
C26 C 0.62053(12) 0.38788(16) 0.5835(3) 0.0669(10) Uani 1 1 d G .
H26 H 0.6617 0.3447 0.6228 0.080 Uiso 1 1 calc R U

loop_
_atom_site_aniso_label
_atom_site_aniso_U_11
_atom_site_aniso_U_22
_atom_site_aniso_U_33
_atom_site_aniso_U_23
_atom_site_aniso_U_13
_atom_site_aniso_U_12
P1 0.0486(3) 0.0394(4) 0.0443(4) 0.0098(3) -0.0031(4) -0.0033(3)
Cl1 0.0829(6) 0.0545(4) 0.0818(6) 0.0296(4) 0.0233(5) 0.0132(4)
N1 0.0489(13) 0.0436(13) 0.0642(16) 0.0175(12) 0.0010(12) -0.0020(10)
N2 0.0526(13) 0.0460(13) 0.0449(13) 0.0094(10) -0.0030(11) 0.0067(10)
C1 0.0544(17) 0.0590(19) 0.075(2) 0.0233(18) 0.0099(17) -0.0051(15)
C2 0.117(4) 0.079(3) 0.083(3) 0.011(2) 0.038(3) -0.008(2)
C3 0.087(3) 0.086(3) 0.093(3) 0.011(3) 0.003(2) -0.039(2)
C4 0.069(2) 0.0615(18) 0.0517(19) 0.0012(16) -0.0044(16) 0.0029(15)
C5 0.079(3) 0.186(6) 0.092(4) -0.052(4) -0.013(3) -0.025(3)
C6 0.087(3) 0.135(5) 0.074(3) -0.010(3) 0.020(3) 0.006(3)
C11 0.0672(18) 0.0437(16) 0.0515(17) 0.0066(14) 0.0027(15) -0.0068(14)
C12 0.081(2) 0.071(2) 0.066(2) 0.0007(19) 0.009(2) 0.0120(19)
C13 0.122(4) 0.076(3) 0.096(4) -0.004(3) 0.036(3) 0.017(3)
C14 0.144(5) 0.071(3) 0.088(4) -0.020(3) 0.033(4) -0.011(3)
C15 0.155(5) 0.099(4) 0.071(3) -0.029(3) -0.006(3) -0.012(4)
C16 0.127(4) 0.083(3) 0.069(3) -0.017(2) -0.025(3) 0.010(3)
C21 0.0527(14) 0.0443(14) 0.0520(18) 0.0088(14) -0.0065(14) -0.0084(11)
C22 0.0557(18) 0.0545(19) 0.084(3) 0.0229(17) -0.0135(17) -0.0086(14)
C23 0.0534(17) 0.076(2) 0.118(4) 0.029(3) -0.013(2) -0.0009(17)
C24 0.0516(17) 0.089(3) 0.090(3) 0.014(2) -0.0061(18) -0.0159(18)
C25 0.063(2) 0.080(2) 0.081(3) 0.029(2) -0.009(2) -0.0229(19)
C26 0.0570(18) 0.064(2) 0.079(3) 0.0312(19) -0.0088(18) -0.0115(16)

loop_
_atom_type_symbol
_atom_type_description
_atom_type_scat_dispersion_real
_atom_type_scat_dispersion_imag
_atom_type_scat_source
C C 0.0033 0.0016 'International Tables Vol C Tables 4.2.6.8 and 6.1.1.4'
H H 0.0000 0.0000 'International Tables Vol C Tables 4.2.6.8 and 6.1.1.4'
Cl Cl 0.1484 0.1585 'International Tables Vol C Tables 4.2.6.8 and 6.1.1.4'
N N 0.0061 0.0033 'International Tables Vol C Tables 4.2.6.8 and 6.1.1.4'
P P 0.1023 0.0942 'International Tables Vol C Tables 4.2.6.8 and 6.1.1.4'

loop_
_geom_angle_atom_site_label_1
_geom_angle_atom_site_label_2
_geom_angle_atom_site_label_3
_geom_angle
N2 P1 N1 109.92(14)
N2 P1 C11 105.96(13)
N1 P1 C11 111.76(15)
N2 P1 C21 112.88(13)
N1 P1 C21 108.26(11)
C11 P1 C21 108.09(12)
C1 N1 P1 121.0(2)
C1 N1 H1 119.5
P1 N1 H1 119.5
C4 N2 P1 122.1(2)
C4 N2 H2 119.0
P1 N2 H2 119.0
N1 C1 C2 110.4(4)
N1 C1 C3 110.1(3)
C2 C1 C3 110.9(3)
N1 C1 H1A 108.5
C2 C1 H1A 108.5
C3 C1 H1A 108.5
C1 C2 H2A 109.5
C1 C2 H2B 109.5
H2A C2 H2B 109.5
C1 C2 H2C 109.5
H2A C2 H2C 109.5
H2B C2 H2C 109.5
C1 C3 H3A 109.5
C1 C3 H3B 109.5
H3A C3 H3B 109.5
C1 C3 H3C 109.5
H3A C3 H3C 109.5
H3B C3 H3C 109.5
N2 C4 C5 108.7(3)
N2 C4 C6 112.6(3)
C5 C4 C6 110.9(4)
N2 C4 H4 108.2
C5 C4 H4 108.2
C6 C4 H4 108.2
C4 C5 H5A 109.5
C4 C5 H5B 109.5
H5A C5 H5B 109.5
C4 C5 H5C 109.5
H5A C5 H5C 109.5
H5B C5 H5C 109.5
C4 C6 H6A 109.5
C4 C6 H6B 109.5
H6A C6 H6B 109.5
C4 C6 H6C 109.5
H6A C6 H6C 109.5
H6B C6 H6C 109.5
C12 C11 C16 120.0
C12 C11 P1 123.08(16)
C16 C11 P1 116.36(16)
C11 C12 C13 120.0
C11 C12 H12 120.0
C13 C12 H12 120.0
C14 C13 C12 120.0
C14 C13 H13 120.0
C12 C13 H13 120.0
C15 C14 C13 120.0
C15 C14 H14 120.0
C13 C14 H14 120.0
C16 C15 C14 120.0
C16 C15 H15 120.0
C14 C15 H15 120.0
C15 C16 C11 120.0
C15 C16 H16 120.0
C11 C16 H16 120.0
C22 C21 C26 120.0
C22 C21 P1 124.66(11)
C26 C21 P1 115.30(11)
C21 C22 C23 120.0
C21 C22 H22 120.0
C23 C22 H22 120.0
C22 C23 C24 120.0
C22 C23 H23 120.0
C24 C23 H23 120.0
C25 C24 C23 120.0
C25 C24 H24 120.0
C23 C24 H24 120.0
C24 C25 C26 120.0
C24 C25 H25 120.0
C26 C25 H25 120.0
C25 C26 C21 120.0
C25 C26 H26 120.0
C21 C26 H26 120.0

loop_
_geom_bond_atom_site_label_1
_geom_bond_atom_site_label_2
_geom_bond_distance
P1 N2 1.605(3)
P1 N1 1.609(3)
P1 C11 1.775(2)
P1 C21 1.7827(18)
N1 C1 1.476(4)
N1 H1 0.8600
N2 C4 1.473(4)
N2 H2 0.8600
C1 C2 1.507(7)
C1 C3 1.514(6)
C1 H1A 0.9800
C2 H2A 0.9600
C2 H2B 0.9600
C2 H2C 0.9600
C3 H3A 0.9600
C3 H3B 0.9600
C3 H3C 0.9600
C4 C5 1.501(6)
C4 C6 1.502(6)
C4 H4 0.9800
C5 H5A 0.9600
C5 H5B 0.9600
C5 H5C 0.9600
C6 H6A 0.9600
C6 H6B 0.9600
C6 H6C 0.9600
C11 C12 1.3900
C11 C16 1.3900
C12 C13 1.3900
C12 H12 0.9300
C13 C14 1.3900
C13 H13 0.9300
C14 C15 1.3900
C14 H14 0.9300
C15 C16 1.3900
C15 H15 0.9300
C16 H16 0.9300
C21 C22 1.3900
C21 C26 1.3900
C22 C23 1.3900
C22 H22 0.9300
C23 C24 1.3900
C23 H23 0.9300
C24 C25 1.3900
C24 H24 0.9300
C25 C26 1.3900
C25 H25 0.9300
C26 H26 0.9300

loop_
_geom_hbond_atom_site_label_D
_geom_hbond_atom_site_label_H
_geom_hbond_atom_site_label_A
_geom_hbond_distance_DH
_geom_hbond_distance_HA
_geom_hbond_distance_DA
_geom_hbond_angle_DHA
_geom_hbond_site_symmetry_A
N1 H1 Cl1 0.86 2.48 3.258(3) 150.8 4_654
N2 H2 Cl1 0.86 2.50 3.204(3) 139.8 .
